data_4034918
loop_
_publ_author_name
'Yaremenko, Ivan A.'
'Gomes, Gabriel Dos Passos'
'Radulov, Peter S.'
'Belyakova, Yulia Yu'
'Vilikotskiy, Anatoliy E.'
'Vil', Vera A.'
'Korlyukov, Alexander A.'
'Nikishin, Gennady I.'
'Alabugin, Igor V.'
'Terent'ev, Alexander O.'

_publ_section_title
;
 Ozone-Free Synthesis of Ozonides: Assembling Bicyclic Structures from
 1,5-Diketones and Hydrogen Peroxide.
;
_journal_issue 8
_journal_name_full 'The Journal of organic chemistry'
_journal_page_first 4402
_journal_page_last 4426
_journal_paper_doi 10.1021/acs.joc.8b00130
_journal_volume 83
_journal_year 2018
_chemical_formula_moiety 'C17 H21 N O7'
_chemical_formula_sum 'C17 H21 N O7'
_chemical_formula_weight 351.35
_space_group_IT_number 2
_space_group_name_Hall '-P 1'
_space_group_name_H-M_alt 'P -1'
_symmetry_cell_setting triclinic
_symmetry_space_group_name_Hall '-P 1'
_symmetry_space_group_name_H-M 'P -1'
_atom_sites_solution_hydrogens geom
_atom_sites_solution_primary direct
_atom_sites_solution_secondary difmap
_audit_block_doi 10.5517/ccdc.csd.cc1mbfky
_audit_creation_method SHELXL-97
_audit_update_record
;
2016-08-17 deposited with the CCDC.
2018-01-04 downloaded from the CCDC.
;
_cell_angle_alpha 100.87(2)
_cell_angle_beta 106.90(2)
_cell_angle_gamma 93.36(2)
_cell_formula_units_Z 2
_cell_length_a 8.1003(16)
_cell_length_b 9.038(2)
_cell_length_c 12.516(4)
_cell_measurement_reflns_used 25
_cell_measurement_temperature 293(2)
_cell_measurement_theta_max 27.76
_cell_measurement_theta_min 20.45
_cell_volume 854.7(4)
_computing_cell_refinement 'CAD4 Express (Enraf Nonius, 1994)'
_computing_data_collection 'CAD4 Express (Enraf Nonius, 1994)'
_computing_data_reduction 'XCAD4 (Harms & Wocadlo, 1995)'
_computing_molecular_graphics 'PLATON (Spek, 2009)'
_computing_publication_material 'SHELXL-97 (Sheldrick, 2008)'
_computing_structure_refinement 'SHELXL-97 (Sheldrick, 2008)'
_computing_structure_solution 'SHELXS-97 (Sheldrick, 2008)'
_diffrn_ambient_temperature 293(2)
_diffrn_detector 'scintillation LiI'
_diffrn_measured_fraction_theta_full 0.975
_diffrn_measured_fraction_theta_max 0.975
_diffrn_measurement_device '\k-geometry diffractometer'
_diffrn_measurement_device_type 'Enraf Nonius CAD4'
_diffrn_measurement_method 'non-profiled omega scans'
_diffrn_radiation_monochromator graphite
_diffrn_radiation_source 'fine-focus sealed tube'
_diffrn_radiation_type CuK\a
_diffrn_radiation_wavelength 1.54184
_diffrn_reflns_av_R_equivalents 0.0297
_diffrn_reflns_av_sigmaI/netI 0.0363
_diffrn_reflns_limit_h_max 9
_diffrn_reflns_limit_h_min -10
_diffrn_reflns_limit_k_max 11
_diffrn_reflns_limit_k_min -11
_diffrn_reflns_limit_l_max 15
_diffrn_reflns_limit_l_min 0
_diffrn_reflns_number 3448
_diffrn_reflns_theta_full 72.09
_diffrn_reflns_theta_max 72.09
_diffrn_reflns_theta_min 3.78
_diffrn_source 'Enraf Nonius FR590'
_diffrn_standards_decay_% 1
_diffrn_standards_interval_time 60
_diffrn_standards_number 2
_exptl_absorpt_coefficient_mu 0.899
_exptl_absorpt_correction_T_max 0.91
_exptl_absorpt_correction_T_min 0.83
_exptl_absorpt_correction_type psi-scan
_exptl_absorpt_process_details
; 
North A.C.T., Phillips D.C. & Mathews F.S. (1968) Acta. Cryst. A24, 351
Number of psi-scan sets used was   5
Theta correction was applied.
Averaged transmission function was used.
Fourier smoothing - Window value   1
;
_exptl_crystal_colour colorless
_exptl_crystal_density_diffrn 1.365
_exptl_crystal_density_method 'not measured'
_exptl_crystal_description prism
_exptl_crystal_F_000 372
_exptl_crystal_size_max 0.23
_exptl_crystal_size_mid 0.17
_exptl_crystal_size_min 0.12
_refine_diff_density_max 0.166
_refine_diff_density_min -0.180
_refine_diff_density_rms 0.039
_refine_ls_extinction_coef 0.0075(8)
_refine_ls_extinction_expression Fc^*^=kFc[1+0.001xFc^2^\l^3^/sin(2\q)]^-1/4^
_refine_ls_extinction_method SHELXL
_refine_ls_goodness_of_fit_ref 1.033
_refine_ls_hydrogen_treatment constr
_refine_ls_matrix_type full
_refine_ls_number_parameters 230
_refine_ls_number_reflns 3285
_refine_ls_number_restraints 0
_refine_ls_restrained_S_all 1.033
_refine_ls_R_factor_all 0.0715
_refine_ls_R_factor_gt 0.0475
_refine_ls_shift/su_max 0.000
_refine_ls_shift/su_mean 0.000
_refine_ls_structure_factor_coef Fsqd
_refine_ls_weighting_details 'calc w=1/[\s^2^(Fo^2^)+(0.0550P)^2^+0.2159P] where P=(Fo^2^+2Fc^2^)/3'
_refine_ls_weighting_scheme calc
_refine_ls_wR_factor_gt 0.1140
_refine_ls_wR_factor_ref 0.1290
_reflns_number_gt 2354
_reflns_number_total 3285
_reflns_threshold_expression >2sigma(I)
_cod_data_source_file jo8b00130_si_004.cif
_cod_data_source_block yar_2
_cod_original_sg_symbol_H-M P-1
_cod_database_code 4034918

loop_
_symmetry_equiv_pos_as_xyz
'x, y, z'
'-x, -y, -z'

loop_
_atom_site_label
_atom_site_type_symbol
_atom_site_fract_x
_atom_site_fract_y
_atom_site_fract_z
_atom_site_U_iso_or_equiv
_atom_site_adp_type
_atom_site_occupancy
_atom_site_symmetry_multiplicity
_atom_site_calc_flag
_atom_site_refinement_flags
O1 O 0.28195(18) 0.81513(16) 0.71110(12) 0.0417(4) Uani 1 1 d .
O2 O -0.1778(2) 1.04356(17) 0.68716(14) 0.0479(4) Uani 1 1 d .
O3 O 0.0923(2) 0.81931(18) 0.54136(12) 0.0485(4) Uani 1 1 d .
O4 O 0.1680(2) 0.67531(18) 0.53333(13) 0.0547(4) Uani 1 1 d .
C5 C -0.0206(3) 0.8308(2) 0.70343(16) 0.0356(4) Uani 1 1 d .
C6 C 0.1342(3) 0.8830(2) 0.66213(17) 0.0374(5) Uani 1 1 d .
C7 C -0.1821(3) 0.8976(3) 0.64218(18) 0.0415(5) Uani 1 1 d .
O8 O -0.2997(2) 0.8269(2) 0.56242(16) 0.0662(5) Uani 1 1 d .
C9 C -0.0998(3) 0.8340(2) 0.88952(17) 0.0379(5) Uani 1 1 d .
C10 C 0.0295(3) 0.8870(2) 0.83487(17) 0.0398(5) Uani 1 1 d .
H10A H 0.1405 0.8536 0.8695 0.048 Uiso 1 1 calc .
H10B H 0.0453 0.9971 0.8524 0.048 Uiso 1 1 calc .
C11 C -0.0559(3) 0.6571(2) 0.66717(19) 0.0440(5) Uani 1 1 d .
H11A H -0.1282 0.6202 0.7086 0.053 Uiso 1 1 calc .
H11B H -0.1197 0.6285 0.5863 0.053 Uiso 1 1 calc .
C12 C -0.3323(3) 0.7393(2) 0.99428(18) 0.0438(5) Uani 1 1 d .
O13 O -0.4110(3) 0.6056(2) 1.11564(17) 0.0750(6) Uani 1 1 d .
C14 C -0.2543(3) 0.8963(3) 0.88083(19) 0.0463(5) Uani 1 1 d .
H14 H -0.2793 0.9722 0.8397 0.056 Uiso 1 1 calc .
N15 N -0.4555(3) 0.6912(2) 1.05083(18) 0.0577(5) Uani 1 1 d .
C16 C 0.1843(3) 1.0507(2) 0.6801(2) 0.0489(6) Uani 1 1 d .
H16A H 0.2051 1.0977 0.7590 0.073 Uiso 1 1 calc R
H16B H 0.0918 1.0938 0.6333 0.073 Uiso 1 1 calc R
H16C H 0.2880 1.0678 0.6594 0.073 Uiso 1 1 calc R
C17 C -0.3719(3) 0.8485(3) 0.93162(19) 0.0476(5) Uani 1 1 d .
H17 H -0.4762 0.8897 0.9234 0.057 Uiso 1 1 calc .
C18 C 0.2426(3) 0.6611(3) 0.65002(19) 0.0457(5) Uani 1 1 d .
C19 C 0.1098(3) 0.5813(2) 0.6895(2) 0.0494(6) Uani 1 1 d .
H19A H 0.1568 0.5841 0.7706 0.059 Uiso 1 1 calc .
H19B H 0.0837 0.4758 0.6492 0.059 Uiso 1 1 calc .
C20 C -0.1792(4) 0.6765(3) 1.0071(2) 0.0569(6) Uani 1 1 d .
H20 H -0.1533 0.6033 1.0508 0.068 Uiso 1 1 calc .
O21 O -0.5966(3) 0.7394(3) 1.0303(2) 0.0903(7) Uani 1 1 d .
C22 C -0.3240(3) 1.1191(3) 0.6352(2) 0.0623(7) Uani 1 1 d .
H22A H -0.4314 1.0690 0.6380 0.075 Uiso 1 1 calc .
H22B H -0.3330 1.1167 0.5559 0.075 Uiso 1 1 calc .
C23 C -0.0647(3) 0.7238(3) 0.9542(2) 0.0521(6) Uani 1 1 d .
H23 H 0.0387 0.6809 0.9619 0.063 Uiso 1 1 calc .
C24 C 0.4057(3) 0.5873(3) 0.6558(2) 0.0638(7) Uani 1 1 d .
H24A H 0.4855 0.6505 0.6350 0.096 Uiso 1 1 calc R
H24B H 0.3776 0.4901 0.6039 0.096 Uiso 1 1 calc R
H24C H 0.4583 0.5744 0.7323 0.096 Uiso 1 1 calc R
C25 C -0.2923(5) 1.2783(4) 0.7012(3) 0.0953(12) Uani 1 1 d .
H25A H -0.2875 1.2793 0.7788 0.143 Uiso 1 1 calc R
H25B H -0.3850 1.3329 0.6676 0.143 Uiso 1 1 calc R
H25C H -0.1841 1.3258 0.6997 0.143 Uiso 1 1 calc R

loop_
_atom_site_aniso_label
_atom_site_aniso_U_11
_atom_site_aniso_U_22
_atom_site_aniso_U_33
_atom_site_aniso_U_23
_atom_site_aniso_U_13
_atom_site_aniso_U_12
O1 0.0341(8) 0.0478(8) 0.0400(8) 0.0062(6) 0.0074(6) 0.0110(6)
O2 0.0425(9) 0.0501(9) 0.0551(9) 0.0185(7) 0.0146(7) 0.0170(7)
O3 0.0524(10) 0.0604(10) 0.0331(8) 0.0100(7) 0.0117(7) 0.0174(8)
O4 0.0652(11) 0.0566(10) 0.0403(9) 0.0030(7) 0.0158(8) 0.0186(8)
C5 0.0317(10) 0.0400(11) 0.0327(10) 0.0070(8) 0.0070(8) 0.0037(8)
C6 0.0340(11) 0.0444(11) 0.0333(10) 0.0084(9) 0.0094(9) 0.0068(9)
C7 0.0349(11) 0.0519(13) 0.0392(11) 0.0130(10) 0.0122(9) 0.0040(9)
O8 0.0430(10) 0.0732(12) 0.0631(11) 0.0083(9) -0.0088(8) 0.0041(8)
C9 0.0381(11) 0.0414(11) 0.0324(10) 0.0047(8) 0.0097(9) 0.0064(9)
C10 0.0362(11) 0.0449(11) 0.0364(11) 0.0060(9) 0.0101(9) 0.0041(9)
C11 0.0432(12) 0.0411(11) 0.0441(12) 0.0039(9) 0.0121(10) 0.0011(9)
C12 0.0464(13) 0.0453(12) 0.0401(11) 0.0069(9) 0.0165(10) 0.0000(10)
O13 0.0862(15) 0.0817(14) 0.0699(13) 0.0346(11) 0.0339(11) -0.0009(11)
C14 0.0469(13) 0.0564(13) 0.0404(12) 0.0174(10) 0.0151(10) 0.0140(10)
N15 0.0587(14) 0.0631(13) 0.0528(12) 0.0093(10) 0.0239(11) -0.0041(11)
C16 0.0433(13) 0.0494(13) 0.0575(14) 0.0146(11) 0.0195(11) 0.0022(10)
C17 0.0408(12) 0.0633(14) 0.0391(11) 0.0116(10) 0.0116(10) 0.0117(10)
C18 0.0475(13) 0.0484(13) 0.0392(11) 0.0053(9) 0.0110(10) 0.0145(10)
C19 0.0579(15) 0.0398(12) 0.0488(13) 0.0059(10) 0.0153(11) 0.0102(10)
C20 0.0672(17) 0.0525(14) 0.0635(16) 0.0267(12) 0.0287(14) 0.0158(12)
O21 0.0620(13) 0.126(2) 0.1110(18) 0.0529(15) 0.0503(13) 0.0213(13)
C22 0.0486(15) 0.0827(19) 0.0764(18) 0.0446(16) 0.0284(14) 0.0355(13)
C23 0.0510(14) 0.0538(14) 0.0624(15) 0.0238(12) 0.0242(12) 0.0204(11)
C24 0.0569(16) 0.0671(17) 0.0683(17) 0.0097(14) 0.0201(14) 0.0270(13)
C25 0.124(3) 0.087(2) 0.106(3) 0.041(2) 0.059(2) 0.066(2)

loop_
_atom_type_symbol
_atom_type_description
_atom_type_scat_dispersion_real
_atom_type_scat_dispersion_imag
_atom_type_scat_source
C C 0.0181 0.0091 'International Tables Vol C Tables 4.2.6.8 and 6.1.1.4'
H H 0.0000 0.0000 'International Tables Vol C Tables 4.2.6.8 and 6.1.1.4'
N N 0.0311 0.0180 'International Tables Vol C Tables 4.2.6.8 and 6.1.1.4'
O O 0.0492 0.0322 'International Tables Vol C Tables 4.2.6.8 and 6.1.1.4'

loop_
_citation_id
_citation_doi
_citation_year
1 10.1002/anie.201610699 2017

loop_
_geom_angle_atom_site_label_1
_geom_angle_atom_site_label_2
_geom_angle_atom_site_label_3
_geom_angle
C6 O1 C18 104.01(16)
C7 O2 C22 117.0(2)
C6 O3 O4 105.47(14)
C18 O4 O3 105.19(14)
C7 C5 C11 108.57(17)
C7 C5 C10 111.20(16)
C11 C5 C10 112.10(17)
C7 C5 C6 108.34(16)
C11 C5 C6 107.68(16)
C10 C5 C6 108.82(16)
O1 C6 O3 103.46(15)
O1 C6 C16 109.24(17)
O3 C6 C16 107.42(17)
O1 C6 C5 109.79(16)
O3 C6 C5 108.38(16)
C16 C6 C5 117.60(17)
O8 C7 O2 123.5(2)
O8 C7 C5 124.3(2)
O2 C7 C5 112.20(18)
C14 C9 C23 117.5(2)
C14 C9 C10 121.72(19)
C23 C9 C10 120.7(2)
C9 C10 C5 115.36(17)
C9 C10 H10A 108.4
C5 C10 H10A 108.4
C9 C10 H10B 108.4
C5 C10 H10B 108.4
H10A C10 H10B 107.5
C19 C11 C5 112.73(18)
C19 C11 H11A 109.0
C5 C11 H11A 109.0
C19 C11 H11B 109.0
C5 C11 H11B 109.0
H11A C11 H11B 107.8
C17 C12 C20 121.5(2)
C17 C12 N15 118.8(2)
C20 C12 N15 119.6(2)
C17 C14 C9 121.7(2)
C17 C14 H14 119.2
C9 C14 H14 119.2
O13 N15 O21 123.7(2)
O13 N15 C12 118.2(2)
O21 N15 C12 118.2(2)
C6 C16 H16A 109.5
C6 C16 H16B 109.5
H16A C16 H16B 109.5
C6 C16 H16C 109.5
H16A C16 H16C 109.5
H16B C16 H16C 109.5
C12 C17 C14 118.9(2)
C12 C17 H17 120.6
C14 C17 H17 120.6
O1 C18 O4 102.60(17)
O1 C18 C24 111.07(19)
O4 C18 C24 107.04(19)
O1 C18 C19 109.02(17)
O4 C18 C19 110.50(19)
C24 C18 C19 115.8(2)
C18 C19 C11 110.51(19)
C18 C19 H19A 109.5
C11 C19 H19A 109.5
C18 C19 H19B 109.5
C11 C19 H19B 109.5
H19A C19 H19B 108.1
C12 C20 C23 118.8(2)
C12 C20 H20 120.6
C23 C20 H20 120.6
O2 C22 C25 107.1(2)
O2 C22 H22A 110.3
C25 C22 H22A 110.3
O2 C22 H22B 110.3
C25 C22 H22B 110.3
H22A C22 H22B 108.5
C20 C23 C9 121.6(2)
C20 C23 H23 119.2
C9 C23 H23 119.2
C18 C24 H24A 109.5
C18 C24 H24B 109.5
H24A C24 H24B 109.5
C18 C24 H24C 109.5
H24A C24 H24C 109.5
H24B C24 H24C 109.5
C22 C25 H25A 109.5
C22 C25 H25B 109.5
H25A C25 H25B 109.5
C22 C25 H25C 109.5
H25A C25 H25C 109.5
H25B C25 H25C 109.5

loop_
_geom_bond_atom_site_label_1
_geom_bond_atom_site_label_2
_geom_bond_distance
O1 C6 1.409(2)
O1 C18 1.425(3)
O2 C7 1.327(3)
O2 C22 1.451(3)
O3 C6 1.443(2)
O3 O4 1.470(2)
O4 C18 1.443(3)
C5 C7 1.532(3)
C5 C11 1.535(3)
C5 C10 1.550(3)
C5 C6 1.569(3)
C6 C16 1.503(3)
C7 O8 1.203(3)
C9 C14 1.386(3)
C9 C23 1.390(3)
C9 C10 1.509(3)
C10 H10A 0.9700
C10 H10B 0.9700
C11 C19 1.520(3)
C11 H11A 0.9700
C11 H11B 0.9700
C12 C17 1.369(3)
C12 C20 1.373(3)
C12 N15 1.470(3)
O13 N15 1.219(3)
C14 C17 1.381(3)
C14 H14 0.9300
N15 O21 1.221(3)
C16 H16A 0.9600
C16 H16B 0.9600
C16 H16C 0.9600
C17 H17 0.9300
C18 C24 1.504(3)
C18 C19 1.508(3)
C19 H19A 0.9700
C19 H19B 0.9700
C20 C23 1.379(3)
C20 H20 0.9300
C22 C25 1.484(4)
C22 H22A 0.9700
C22 H22B 0.9700
C23 H23 0.9300
C24 H24A 0.9600
C24 H24B 0.9600
C24 H24C 0.9600
C25 H25A 0.9600
C25 H25B 0.9600
C25 H25C 0.9600
